data_2200548
loop_
_publ_author_name
'Okabe, Nobuo'
'Kyoyama, Hasuyo'

_publ_section_title
;
 3,4-Dihydroxyphenylacetic acid
;
_journal_issue 8
_journal_name_full 'Acta Crystallographica Section E'
_journal_page_first o715
_journal_page_last o716
_journal_paper_doi 10.1107/S1600536801011151
_journal_volume 57
_journal_year 2001
_chemical_formula_iupac 'C8 H8 O4'
_chemical_formula_moiety 'C8 H8 O4'
_chemical_formula_sum 'C8 H8 O4'
_chemical_formula_weight 168.14
_space_group_IT_number 61
_symmetry_cell_setting orthorhombic
_symmetry_space_group_name_Hall '-P 2ac 2ab'
_symmetry_space_group_name_H-M 'P b c a'
_cell_angle_alpha 90
_cell_angle_beta 90
_cell_angle_gamma 90
_cell_formula_units_Z 8
_cell_length_a 16.181(2)
_cell_length_b 11.625(2)
_cell_length_c 7.938(3)
_cell_measurement_reflns_used 18
_cell_measurement_temperature 296.2
_cell_measurement_theta_max 13.1
_cell_measurement_theta_min 10.1
_cell_volume 1493.2(6)
_computing_cell_refinement
;MSC/AFC(Molecular Structure Corporation,
Rigaku Corporation, 1999)
;
_computing_data_collection
;MSC/AFC(Molecular Structure Corporation,
Rigaku Corporation, 1999)
;
_computing_data_reduction
;TEXSAN Version 1.10 (Molecular Structure Corporation,
Rigaku Corporation, 1999)
;
_computing_molecular_graphics 'ORTEPII (Johnson, 1976)'
_computing_publication_material
;TEXSAN Version 1.10 (Molecular Structure Corporation,
Rigaku Corporation, 1999)
;
_computing_structure_refinement 'SHELXL97 (Sheldrick, 1997)'
_computing_structure_solution
;SIR88 (Burla et al., 1989) & DIRDIF94
(Beurskens et al., 1994)
;
_diffrn_measured_fraction_theta_full 1.000
_diffrn_measured_fraction_theta_max 1.000
_diffrn_measurement_device_type 'Rigaku AFC-5R'
_diffrn_measurement_method \w-2\q
_diffrn_radiation_type 'Mo K\a'
_diffrn_radiation_wavelength .7107
_diffrn_reflns_av_R_equivalents .000
_diffrn_reflns_limit_h_max 21
_diffrn_reflns_limit_h_min 0
_diffrn_reflns_limit_k_max 15
_diffrn_reflns_limit_k_min 0
_diffrn_reflns_limit_l_max 0
_diffrn_reflns_limit_l_min -10
_diffrn_reflns_number 1714
_diffrn_reflns_theta_full 27.50
_diffrn_reflns_theta_max 27.50
_diffrn_reflns_theta_min 4
_diffrn_standards_decay_% .22
_diffrn_standards_interval_count 150
_diffrn_standards_number 3
_exptl_absorpt_coefficient_mu .122
_exptl_absorpt_correction_type none
_exptl_crystal_colour colorless
_exptl_crystal_density_diffrn 1.496
_exptl_crystal_density_method 'not measured'
_exptl_crystal_description 'thin plate'
_exptl_crystal_F_000 704.00
_exptl_crystal_size_max .350
_exptl_crystal_size_mid .200
_exptl_crystal_size_min .020
_refine_diff_density_max .25
_refine_diff_density_min -.30
_refine_ls_extinction_method none
_refine_ls_goodness_of_fit_ref .842
_refine_ls_hydrogen_treatment noref
_refine_ls_number_parameters 109
_refine_ls_number_reflns 1714
_refine_ls_R_factor_gt .0511
_refine_ls_shift/su_max <0.001
_refine_ls_structure_factor_coef Fsqd
_refine_ls_weighting_details 'w = 1/[\s^2^(Fo^2^) + (0.1P)^2^] where P = (Fo^2^+2Fc^2^)/3'
_refine_ls_weighting_scheme calc
_refine_ls_wR_factor_ref .2202
_reflns_number_gt 493
_reflns_number_total 1714
_reflns_threshold_expression I>2\s(I)
_cod_data_source_file wn6027.cif
_cod_data_source_block I
_cod_database_code 2200548
_cod_database_fobs_code 2200548

loop_
_symmetry_equiv_pos_as_xyz
x,y,z
1/2+x,1/2-y,-z
-x,1/2+y,1/2-z
1/2-x,-y,1/2+z
-x,-y,-z
1/2-x,1/2+y,z
x,1/2-y,1/2+z
1/2+x,y,1/2-z

loop_
_atom_site_label
_atom_site_fract_x
_atom_site_fract_y
_atom_site_fract_z
_atom_site_U_iso_or_equiv
_atom_site_adp_type
_atom_site_calc_flag
_atom_site_refinement_flags
_atom_site_occupancy
_atom_site_disorder_assembly
_atom_site_disorder_group
_atom_site_type_symbol
O1 .9152(2) -.0207(3) .3666(6) .0550(10) Uani d . 1.00 . . O
O2 .9798(2) .1389(4) .4402(5) .0460(10) Uani d . 1.00 . . O
O3 .5970(2) -.0461(3) .3061(5) .0470(10) Uani d . 1.00 . . O
O4 .5340(2) .1330(3) .4918(5) .0420(10) Uani d . 1.00 . . O
C1 .7766(3) .1434(5) .3191(7) .0290(10) Uani d . 1.00 . . C
C2 .7254(3) .0496(5) .2849(7) .0340(10) Uani d . 1.00 . . C
C3 .6453(3) .0468(4) .3444(7) .0330(10) Uani d . 1.00 . . C
C4 .6155(3) .1381(5) .4406(6) .0320(10) Uani d . 1.00 . . C
C5 .6653(3) .2295(5) .4787(8) .0380(10) Uani d . 1.00 . . C
C6 .7463(3) .2324(5) .4162(7) .0370(10) Uani d . 1.00 . . C
C7 .8644(3) .1493(5) .2511(7) .0380(10) Uani d . 1.00 . . C
C8 .9250(3) .0904(5) .3625(8) .0340(10) Uani d . 1.00 . . C
H2 .7460 -.0133 .2208 .0406 Uiso calc . 1.00 . . H
H3 .5458 -.0298 .3404 .0464 Uiso calc . 1.00 . . H
H4 .4987 .1916 .5362 .0464 Uiso calc . 1.00 . . H
H5 .6452 .2904 .5471 .0453 Uiso calc . 1.00 . . H
H6 .7808 .2963 .4406 .0445 Uiso calc . 1.00 . . H
H7 .8798 .2278 .2406 .0450 Uiso calc . 1.00 . . H
H8 .8658 .1137 .1434 .0450 Uiso calc . 1.00 . . H
H9 .9579 -.0777 .4190 .0464 Uiso calc . 1.00 . . H

loop_
_atom_site_aniso_label
_atom_site_aniso_U_11
_atom_site_aniso_U_22
_atom_site_aniso_U_33
_atom_site_aniso_U_12
_atom_site_aniso_U_13
_atom_site_aniso_U_23
O1 .046(2) .035(2) .083(3) .001(2) -.023(2) .005(2)
O2 .031(2) .041(2) .066(3) -.005(2) -.012(2) .004(2)
O3 .034(2) .034(2) .075(3) -.005(2) .010(2) -.008(2)
O4 .026(2) .039(2) .060(3) .002(2) .005(2) -.007(2)
C1 .022(2) .037(3) .030(3) .002(2) -.002(2) .008(3)
C2 .029(3) .028(3) .046(4) .003(2) .006(3) .001(3)
C3 .032(3) .028(3) .039(3) -.004(2) -.008(3) .004(3)
C4 .026(2) .034(3) .036(3) .006(3) .005(2) .003(3)
C5 .039(3) .034(3) .042(4) .003(3) -.003(3) -.011(3)
C6 .027(2) .034(3) .052(4) -.008(3) -.006(3) -.005(3)
C7 .031(3) .044(3) .041(3) -.003(3) -.001(2) .005(3)
C8 .025(3) .034(3) .043(4) .004(3) .003(3) .001(3)

loop_
_atom_type_symbol
_atom_type_description
_atom_type_scat_dispersion_real
_atom_type_scat_dispersion_imag
_atom_type_scat_source
C C .003 .002
;International Tables for Crystallography
(1992, Vol. C, Tables 4.2.6.8 and 6.1.1.4)
;
H H .000 .000
;International Tables for Crystallography
(1992, Vol. C, Table 6.1.1.4)
;
O O .011 .006
;International Tables for Crystallography
(1992, Vol. C, Tables 4.2.6.8 and 6.1.1.4)
;

loop_
_geom_angle_atom_site_label_1
_geom_angle_atom_site_label_2
_geom_angle_atom_site_label_3
_geom_angle_site_symmetry_2
_geom_angle_site_symmetry_3
_geom_angle
_geom_angle_publ_flag
C8 O1 H9 1_555 1_555 124.0 no
C3 O3 H3 1_555 1_555 107.2 no
C4 O4 H4 1_555 1_555 130.4 no
C2 C1 C6 1_555 1_555 118.9(4) yes
C2 C1 C7 1_555 1_555 121.4(5) yes
C6 C1 C7 1_555 1_555 119.7(5) yes
C1 C2 C3 1_555 1_555 120.6(5) yes
C1 C2 H2 1_555 1_555 119.7 no
C3 C2 H2 1_555 1_555 119.7 no
O3 C3 C2 1_555 1_555 118.7(5) yes
O3 C3 C4 1_555 1_555 121.6(4) yes
C2 C3 C4 1_555 1_555 119.7(5) yes
O4 C4 C3 1_555 1_555 117.3(5) yes
O4 C4 C5 1_555 1_555 122.1(5) yes
C3 C4 C5 1_555 1_555 120.6(5) yes
C4 C5 C6 1_555 1_555 119.4(5) yes
C4 C5 H5 1_555 1_555 120.3 no
C6 C5 H5 1_555 1_555 120.3 no
C1 C6 C5 1_555 1_555 120.8(5) yes
C1 C6 H6 1_555 1_555 119.5 no
C5 C6 H6 1_555 1_555 119.8 no
C1 C7 C8 1_555 1_555 112.6(5) yes
C1 C7 H7 1_555 1_555 108.7 no
C1 C7 H8 1_555 1_555 108.8 no
C8 C7 H7 1_555 1_555 108.7 no
C8 C7 H8 1_555 1_555 108.6 no
H7 C7 H8 1_555 1_555 109.5 no
O1 C8 O2 1_555 1_555 122.4(5) yes
O1 C8 C7 1_555 1_555 113.0(5) yes
O2 C8 C7 1_555 1_555 124.6(5) yes

loop_
_geom_bond_atom_site_label_1
_geom_bond_atom_site_label_2
_geom_bond_site_symmetry_1
_geom_bond_site_symmetry_2
_geom_bond_distance
_geom_bond_publ_flag
O1 C8 . . 1.301(7) yes
O1 H9 . . 1.044 no
O2 C8 . . 1.219(7) yes
O3 C3 . . 1.368(6) yes
O3 H3 . . .891 no
O4 C4 . . 1.381(6) yes
O4 H4 . . .957 no
C1 C2 . . 1.397(7) yes
C1 C6 . . 1.381(8) yes
C1 C7 . . 1.520(7) yes
C2 C3 . . 1.379(7) yes
C2 H2 . . .951 no
C3 C4 . . 1.394(8) yes
C4 C5 . . 1.367(8) yes
C5 C6 . . 1.402(7) yes
C5 H5 . . .950 no
C6 H6 . . .948 no
C7 C8 . . 1.489(8) yes
C7 H7 . . .950 no
C7 H8 . . .950 no

loop_
_geom_contact_atom_site_label_1
_geom_contact_atom_site_label_2
_geom_contact_distance
_geom_contact_site_symmetry_2
O1 O2 2.670(6) 5_756
O1 O3 3.258(5) 8_555
O1 C5 3.305(7) 6_645
O1 O4 3.351(6) 4_654
O1 C8 3.459(7) 5_756
O1 O1 3.500(8) 5_756
O1 O3 3.580(6) 4_655
O2 O4 2.845(6) 2_556
O2 O3 3.339(6) 4_655
O2 C5 3.429(6) 2_556
O2 O2 3.430(8) 5_756
O2 C8 3.454(7) 5_756
O2 O3 3.470(5) 8_555
O2 C4 3.526(7) 2_556
O2 O4 3.540(6) 8_555
O3 O4 2.844(5) 5_656
O3 C8 3.471(6) 8_455
O3 C8 3.577(7) 4_654
O4 O4 3.284(7) 5_656
O4 C8 3.357(7) 8_455
O4 C7 3.361(6) 8_455
C1 C6 3.543(8) 7_554
C1 C5 3.568(8) 7_554
C6 C7 3.550(8) 7_555

loop_
_geom_hbond_atom_site_label_D
_geom_hbond_atom_site_label_H
_geom_hbond_atom_site_label_A
_geom_hbond_site_symmetry_A
_geom_hbond_distance_DH
_geom_hbond_distance_HA
_geom_hbond_distance_DA
_geom_hbond_angle_DHA
_geom_hbond_publ_flag
O1 H9 O2 5_756 1.046 1.667 2.674(6) 160.1 yes
O3 H3 O4 1_555 .891 2.248 2.745(5) 114.8 yes
O4 H4 O2 2_456 .957 2.000 2.843(6) 145.8 yes

loop_
_geom_torsion_atom_site_label_1
_geom_torsion_atom_site_label_2
_geom_torsion_atom_site_label_3
_geom_torsion_atom_site_label_4
_geom_torsion_site_symmetry_1
_geom_torsion_site_symmetry_2
_geom_torsion_site_symmetry_3
_geom_torsion_site_symmetry_4
_geom_torsion
_geom_torsion_publ_flag
O1 C8 C7 C1 1_555 1_555 1_555 1_555 68.1(6) yes
O2 C8 C7 C1 1_555 1_555 1_555 1_555 -113.5(6) yes
O3 C3 C2 C1 1_555 1_555 1_555 1_555 179.2(5) yes
O3 C3 C4 O4 1_555 1_555 1_555 1_555 -1.9(7) yes
O3 C3 C4 C5 1_555 1_555 1_555 1_555 179.3(5) yes
O4 C4 C3 C2 1_555 1_555 1_555 1_555 177.7(5) yes
O4 C4 C5 C6 1_555 1_555 1_555 1_555 -176.9(5) yes
C1 C2 C3 C4 1_555 1_555 1_555 1_555 -.4(8) yes
C1 C6 C5 C4 1_555 1_555 1_555 1_555 -1.0(8) yes
C2 C1 C6 C5 1_555 1_555 1_555 1_555 -.4(8) yes
C2 C1 C7 C8 1_555 1_555 1_555 1_555 -86.2(6) yes
C2 C3 C4 C5 1_555 1_555 1_555 1_555 -1.1(8) yes
C3 C2 C1 C6 1_555 1_555 1_555 1_555 1.1(8) yes
C3 C2 C1 C7 1_555 1_555 1_555 1_555 -178.5(5) yes
C3 C4 C5 C6 1_555 1_555 1_555 1_555 1.8(8) yes
C5 C6 C1 C7 1_555 1_555 1_555 1_555 179.3(5) yes
C6 C1 C7 C8 1_555 1_555 1_555 1_555 94.1(6) yes

loop_
_cod_related_entry_id
_cod_related_entry_database
_cod_related_entry_code
1 ChemSpider 532
